data_1542275
loop_
_publ_author_name
'Blackham, Emma E.'
'Knowles, Jonathan P.'
'Burgess, Jonathan'
'Booker-Milburn, Kevin I.'

_publ_section_title
;
 Combining photochemistry and catalysis: rapid access to sp3-- rich
 polyheterocycles from simple pyrroles
;
_journal_issue 3
_journal_name_full 'Chem. Sci.'
_journal_page_first 2302
_journal_paper_doi 10.1039/C5SC04062K
_journal_volume 7
_journal_year 2016
_chemical_formula_moiety 'C21 H22 N4 O'
_chemical_formula_sum 'C21 H22 N4 O'
_chemical_formula_weight 346.42
_chemical_name_systematic
;
 ?
;
_space_group_crystal_system orthorhombic
_space_group_IT_number 56
_space_group_name_Hall '-P 2ab 2ac'
_space_group_name_H-M_alt 'P c c n'
_symmetry_space_group_name_Hall '-P 2ab 2ac'
_symmetry_space_group_name_H-M 'P c c n'
_atom_sites_solution_hydrogens geom
_audit_creation_date 2015-12-09
_audit_creation_method
;
Olex2 1.2
(compiled 2015.09.30 svn.r3233 for OlexSys, GUI svn.r5103)
;
_audit_update_record
;
2015-12-09 deposited with the CCDC.
2016-01-04 downloaded from the CCDC.
;
_cell_angle_alpha 90
_cell_angle_beta 90
_cell_angle_gamma 90
_cell_formula_units_Z 8
_cell_length_a 20.862(3)
_cell_length_b 10.4975(17)
_cell_length_c 16.690(3)
_cell_measurement_reflns_used 4336
_cell_measurement_temperature 100(2)
_cell_measurement_theta_max 27.00
_cell_measurement_theta_min 2.44
_cell_volume 3655.1(10)
_computing_cell_refinement 'SAINT v8.27A (Bruker, 2012)'
_computing_data_reduction 'SAINT v8.27A (Bruker, 2012)'
_computing_molecular_graphics 'Olex2 (Dolomanov et al., 2009)'
_computing_publication_material 'Olex2 (Dolomanov et al., 2009)'
_computing_structure_refinement 'ShelXL (Sheldrick, 2015)'
_computing_structure_solution
;
Superflip (Palatinus & Chapuis, 2007;Palatinus & van der Lee, 2008;
Palatinus et al., 2012)
;
_diffrn_ambient_temperature 100(2)
_diffrn_detector 'Bruker area detector'
_diffrn_detector_type 'CCD area detector'
_diffrn_measured_fraction_theta_full 1.000
_diffrn_measured_fraction_theta_max 0.995
_diffrn_measurement_device 'Bruker Apex II kappa CCD area detector'
_diffrn_measurement_device_type 'Bruker Apex II kappa CCDC area detector'
_diffrn_measurement_method '\f and \w scans'
_diffrn_radiation_monochromator graphite
_diffrn_radiation_type MoK\a
_diffrn_radiation_wavelength 0.71073
_diffrn_reflns_av_R_equivalents 0.0710
_diffrn_reflns_av_unetI/netI 0.0426
_diffrn_reflns_laue_measured_fraction_full 1.000
_diffrn_reflns_laue_measured_fraction_max 0.995
_diffrn_reflns_limit_h_max 26
_diffrn_reflns_limit_h_min -27
_diffrn_reflns_limit_k_max 10
_diffrn_reflns_limit_k_min -13
_diffrn_reflns_limit_l_max 21
_diffrn_reflns_limit_l_min -21
_diffrn_reflns_number 27920
_diffrn_reflns_point_group_measured_fraction_full 1.000
_diffrn_reflns_point_group_measured_fraction_max 0.995
_diffrn_reflns_theta_full 26.000
_diffrn_reflns_theta_max 27.589
_diffrn_reflns_theta_min 1.952
_diffrn_source 'fine-focus sealed tube'
_diffrn_standards_number 0
_exptl_absorpt_coefficient_mu 0.080
_exptl_absorpt_correction_T_max 1.0000
_exptl_absorpt_correction_T_min 0.7418
_exptl_absorpt_correction_type multi-scan
_exptl_absorpt_process_details
;
SADABS-2012/1 (Bruker,2012) was used for absorption correction.
wR2(int) was 0.0715 before and 0.0556 after correction.
The Ratio of minimum to maximum transmission is 0.7418.
The \l/2 correction factor is 0.0015.
;
_exptl_crystal_colour colourless
_exptl_crystal_colour_primary colourless
_exptl_crystal_density_diffrn 1.259
_exptl_crystal_description block
_exptl_crystal_F_000 1472
_exptl_crystal_size_max 0.39
_exptl_crystal_size_mid 0.36
_exptl_crystal_size_min 0.29
_refine_diff_density_max 0.216
_refine_diff_density_min -0.235
_refine_diff_density_rms 0.051
_refine_ls_extinction_method none
_refine_ls_goodness_of_fit_ref 1.041
_refine_ls_hydrogen_treatment constr
_refine_ls_matrix_type full
_refine_ls_number_parameters 236
_refine_ls_number_reflns 4220
_refine_ls_number_restraints 0
_refine_ls_restrained_S_all 1.041
_refine_ls_R_factor_all 0.0867
_refine_ls_R_factor_gt 0.0503
_refine_ls_shift/su_max 0.001
_refine_ls_shift/su_mean 0.000
_refine_ls_structure_factor_coef Fsqd
_refine_ls_weighting_details 'w=1/[\s^2^(Fo^2^)+(0.0461P)^2^+1.9065P] where P=(Fo^2^+2Fc^2^)/3'
_refine_ls_weighting_scheme calc
_refine_ls_wR_factor_gt 0.1068
_refine_ls_wR_factor_ref 0.1232
_reflns_Friedel_coverage 0.000
_reflns_number_gt 2876
_reflns_number_total 4220
_reflns_threshold_expression 'I > 2\s(I)'
_cod_data_source_file c5sc04062k3.cif
_cod_data_source_block 10a
_cod_depositor_comments 'Adding full bibliography for 1542275--1542277.cif.'
_cod_original_cell_volume 3655.2(10)
_cod_database_code 1542275
_shelxl_version_number 2013-4
_shelx_space_group_comment
;
The symmetry employed for this shelxl refinement is uniquely defined
by the following loop, which should always be used as a source of
symmetry information in preference to the above space-group names.
They are only intended as comments.
;
_olex2_refinement_description
;
1. Fixed Uiso
 At 1.2 times of:
  All C(H) groups, All C(H,H) groups, All N(H) groups
 At 1.5 times of:
  All C(H,H,H) groups
2.a Ternary CH refined with riding coordinates:
 C7(H7), C9(H9), C11(H11)
2.b Secondary CH2 refined with riding coordinates:
 C12(H12A,H12B), C13(H13A,H13B), C16(H16A,H16B), C20(H20A,H20B)
2.c Aromatic/amide H refined with riding coordinates:
 N4(H4), C2(H2), C3(H3), C4(H4A), C5(H5), C6(H6), C14(H14), C15(H15)
2.d Idealised Me refined as rotating group:
 C21(H21A,H21B,H21C)
;
_olex2_submission_special_instructions 'No special instructions were received'

loop_
_space_group_symop_operation_xyz
'x, y, z'
'-x+1/2, -y+1/2, z'
'x+1/2, -y, -z+1/2'
'-x, y+1/2, -z+1/2'
'-x, -y, -z'
'x-1/2, y-1/2, -z'
'-x-1/2, y, z-1/2'
'x, -y-1/2, z-1/2'

loop_
_atom_site_label
_atom_site_type_symbol
_atom_site_fract_x
_atom_site_fract_y
_atom_site_fract_z
_atom_site_U_iso_or_equiv
_atom_site_adp_type
_atom_site_occupancy
_atom_site_site_symmetry_order
_atom_site_calc_flag
_atom_site_refinement_flags_posn
O1 O 0.50182(7) -0.05514(12) 0.73924(9) 0.0337(4) Uani 1 1 d .
N1 N 0.39947(7) 0.21431(13) 0.68848(9) 0.0217(3) Uani 1 1 d .
N3 N 0.32734(9) 0.06952(15) 0.43644(10) 0.0318(4) Uani 1 1 d .
N2 N 0.51584(9) 0.16056(14) 0.51889(10) 0.0301(4) Uani 1 1 d .
N4 N 0.51822(8) 0.15911(14) 0.73978(10) 0.0265(4) Uani 1 1 d .
H4 H 0.4997 0.2339 0.7340 0.032 Uiso 1 1 calc R
C1 C 0.37136(9) 0.35719(15) 0.57448(11) 0.0215(4) Uani 1 1 d .
C2 C 0.42716(10) 0.42884(16) 0.58073(12) 0.0258(4) Uani 1 1 d .
H2 H 0.4631 0.3961 0.6089 0.031 Uiso 1 1 calc R
C3 C 0.43011(10) 0.54897(17) 0.54544(12) 0.0283(4) Uani 1 1 d .
H3 H 0.4683 0.5978 0.5495 0.034 Uiso 1 1 calc R
C4 C 0.37789(10) 0.59780(17) 0.50450(12) 0.0288(5) Uani 1 1 d .
H4A H 0.3802 0.6801 0.4810 0.035 Uiso 1 1 calc R
C5 C 0.32227(10) 0.52651(17) 0.49786(12) 0.0306(5) Uani 1 1 d .
H5 H 0.2864 0.5594 0.4696 0.037 Uiso 1 1 calc R
C6 C 0.31932(10) 0.40619(17) 0.53299(11) 0.0263(4) Uani 1 1 d .
H6 H 0.2812 0.3572 0.5285 0.032 Uiso 1 1 calc R
C7 C 0.36657(9) 0.22578(15) 0.61227(11) 0.0215(4) Uani 1 1 d .
H7 H 0.3202 0.2056 0.6208 0.026 Uiso 1 1 calc R
C8 C 0.39752(9) 0.11443(16) 0.56363(11) 0.0221(4) Uani 1 1 d .
C9 C 0.39782(9) 0.00341(15) 0.62750(11) 0.0220(4) Uani 1 1 d .
H9 H 0.4341 -0.0561 0.6159 0.026 Uiso 1 1 calc R
C10 C 0.41180(9) 0.07738(15) 0.70622(10) 0.0222(4) Uani 1 1 d .
C11 C 0.36945(10) 0.04671(17) 0.77943(12) 0.0295(5) Uani 1 1 d .
H11 H 0.3895 -0.0223 0.8122 0.035 Uiso 1 1 calc R
C12 C 0.37207(11) 0.17428(17) 0.82499(12) 0.0318(5) Uani 1 1 d .
H12A H 0.3361 0.1817 0.8634 0.038 Uiso 1 1 calc R
H12B H 0.4130 0.1836 0.8543 0.038 Uiso 1 1 calc R
C13 C 0.36640(10) 0.27339(17) 0.75769(11) 0.0274(4) Uani 1 1 d .
H13A H 0.3209 0.2907 0.7449 0.033 Uiso 1 1 calc R
H13B H 0.3874 0.3543 0.7732 0.033 Uiso 1 1 calc R
C14 C 0.33589(9) -0.06882(16) 0.62619(12) 0.0261(4) Uani 1 1 d .
H14 H 0.3270 -0.1202 0.5807 0.031 Uiso 1 1 calc R
C15 C 0.29281(10) -0.06566(18) 0.68439(13) 0.0303(5) Uani 1 1 d .
H15 H 0.2551 -0.1154 0.6784 0.036 Uiso 1 1 calc R
C16 C 0.30029(11) 0.0119(2) 0.75899(13) 0.0371(5) Uani 1 1 d .
H16A H 0.2818 -0.0363 0.8044 0.044 Uiso 1 1 calc R
H16B H 0.2752 0.0914 0.7530 0.044 Uiso 1 1 calc R
C18 C 0.35925(10) 0.08667(16) 0.49163(11) 0.0244(4) Uani 1 1 d .
C17 C 0.46397(10) 0.14373(16) 0.53858(11) 0.0241(4) Uani 1 1 d .
C19 C 0.48229(10) 0.05547(16) 0.72942(11) 0.0251(4) Uani 1 1 d .
C20 C 0.58614(10) 0.15658(17) 0.76002(12) 0.0286(4) Uani 1 1 d .
H20A H 0.5970 0.0722 0.7827 0.034 Uiso 1 1 calc R
H20B H 0.5948 0.2216 0.8016 0.034 Uiso 1 1 calc R
C21 C 0.62850(10) 0.18189(19) 0.68840(13) 0.0344(5) Uani 1 1 d .
H21A H 0.6223 0.1145 0.6485 0.052 Uiso 1 1 calc GR
H21B H 0.6735 0.1832 0.7054 0.052 Uiso 1 1 calc GR
H21C H 0.6172 0.2644 0.6648 0.052 Uiso 1 1 calc GR

loop_
_atom_site_aniso_label
_atom_site_aniso_U_11
_atom_site_aniso_U_22
_atom_site_aniso_U_33
_atom_site_aniso_U_23
_atom_site_aniso_U_13
_atom_site_aniso_U_12
O1 0.0449(9) 0.0144(6) 0.0417(8) 0.0006(6) -0.0100(7) 0.0014(6)
N1 0.0332(9) 0.0120(6) 0.0199(8) -0.0017(6) 0.0016(6) 0.0023(6)
N3 0.0452(11) 0.0226(8) 0.0276(9) 0.0001(7) 0.0021(8) -0.0011(7)
N2 0.0377(11) 0.0180(7) 0.0346(10) -0.0033(7) 0.0074(8) -0.0026(7)
N4 0.0353(10) 0.0133(7) 0.0311(9) 0.0005(6) -0.0022(7) -0.0003(6)
C1 0.0311(11) 0.0132(8) 0.0202(9) -0.0018(7) 0.0046(8) -0.0003(7)
C2 0.0327(11) 0.0158(8) 0.0290(10) -0.0013(7) 0.0023(8) 0.0015(8)
C3 0.0373(12) 0.0159(8) 0.0315(11) -0.0023(8) 0.0049(9) -0.0040(8)
C4 0.0467(13) 0.0143(8) 0.0256(10) 0.0028(7) 0.0079(9) -0.0009(8)
C5 0.0399(12) 0.0230(9) 0.0289(10) 0.0046(8) 0.0006(9) 0.0025(8)
C6 0.0334(11) 0.0193(9) 0.0264(10) 0.0020(7) 0.0019(8) -0.0023(8)
C7 0.0293(10) 0.0133(8) 0.0220(9) -0.0013(7) 0.0022(8) -0.0002(7)
C8 0.0312(10) 0.0126(7) 0.0224(9) -0.0013(7) 0.0033(8) -0.0011(7)
C9 0.0325(11) 0.0118(8) 0.0215(9) 0.0009(7) 0.0031(8) -0.0005(7)
C10 0.0360(11) 0.0109(7) 0.0197(9) 0.0004(6) 0.0030(8) -0.0014(7)
C11 0.0459(13) 0.0168(9) 0.0257(10) 0.0019(7) 0.0088(9) -0.0025(8)
C12 0.0507(14) 0.0209(9) 0.0239(10) -0.0017(8) 0.0080(9) -0.0011(9)
C13 0.0383(12) 0.0189(9) 0.0250(10) -0.0036(8) 0.0054(8) 0.0023(8)
C14 0.0364(12) 0.0152(8) 0.0266(10) 0.0029(7) -0.0015(8) -0.0036(8)
C15 0.0339(12) 0.0209(9) 0.0360(11) 0.0055(8) 0.0016(9) -0.0053(8)
C16 0.0453(14) 0.0279(10) 0.0380(12) -0.0018(9) 0.0159(10) -0.0069(9)
C18 0.0357(11) 0.0144(8) 0.0230(10) -0.0009(7) 0.0056(8) -0.0012(7)
C17 0.0370(12) 0.0109(8) 0.0245(10) -0.0030(7) 0.0030(8) -0.0001(7)
C19 0.0384(12) 0.0157(8) 0.0213(9) 0.0004(7) 0.0003(8) -0.0006(8)
C20 0.0376(12) 0.0168(8) 0.0315(11) 0.0013(8) -0.0049(9) 0.0000(8)
C21 0.0376(13) 0.0272(10) 0.0382(12) -0.0043(9) 0.0003(10) 0.0042(9)

loop_
_atom_type_symbol
_atom_type_description
_atom_type_scat_dispersion_real
_atom_type_scat_dispersion_imag
_atom_type_scat_source
C C 0.0033 0.0016 'International Tables Vol C Tables 4.2.6.8 and 6.1.1.4'
H H 0.0000 0.0000 'International Tables Vol C Tables 4.2.6.8 and 6.1.1.4'
N N 0.0061 0.0033 'International Tables Vol C Tables 4.2.6.8 and 6.1.1.4'
O O 0.0106 0.0060 'International Tables Vol C Tables 4.2.6.8 and 6.1.1.4'

loop_
_geom_angle_atom_site_label_1
_geom_angle_atom_site_label_2
_geom_angle_atom_site_label_3
_geom_angle
C7 N1 C10 109.64(13)
C7 N1 C13 115.38(15)
C13 N1 C10 109.23(13)
C19 N4 H4 117.9
C19 N4 C20 124.22(15)
C20 N4 H4 117.9
C2 C1 C7 121.00(17)
C6 C1 C2 119.50(16)
C6 C1 C7 119.50(16)
C1 C2 H2 120.2
C1 C2 C3 119.68(18)
C3 C2 H2 120.2
C2 C3 H3 119.7
C4 C3 C2 120.61(19)
C4 C3 H3 119.7
C3 C4 H4A 120.0
C3 C4 C5 119.91(17)
C5 C4 H4A 120.0
C4 C5 H5 120.2
C4 C5 C6 119.53(19)
C6 C5 H5 120.2
C1 C6 C5 120.77(18)
C1 C6 H6 119.6
C5 C6 H6 119.6
N1 C7 C1 114.08(14)
N1 C7 H7 108.4
N1 C7 C8 101.41(14)
C1 C7 H7 108.4
C1 C7 C8 115.86(15)
C8 C7 H7 108.4
C7 C8 C9 101.71(14)
C18 C8 C7 110.37(15)
C18 C8 C9 114.02(14)
C18 C8 C17 108.57(16)
C17 C8 C7 112.23(14)
C17 C8 C9 109.89(15)
C8 C9 H9 109.5
C10 C9 C8 101.70(13)
C10 C9 H9 109.5
C14 C9 C8 111.11(15)
C14 C9 H9 109.5
C14 C9 C10 115.28(15)
N1 C10 C9 106.36(13)
N1 C10 C11 105.07(14)
N1 C10 C19 111.06(14)
C11 C10 C9 117.28(15)
C19 C10 C9 108.52(14)
C19 C10 C11 108.49(15)
C10 C11 H11 110.2
C12 C11 C10 100.91(14)
C12 C11 H11 110.2
C16 C11 C10 114.48(17)
C16 C11 H11 110.2
C16 C11 C12 110.60(17)
C11 C12 H12A 111.2
C11 C12 H12B 111.2
H12A C12 H12B 109.1
C13 C12 C11 103.00(15)
C13 C12 H12A 111.2
C13 C12 H12B 111.2
N1 C13 C12 104.53(14)
N1 C13 H13A 110.8
N1 C13 H13B 110.8
C12 C13 H13A 110.8
C12 C13 H13B 110.8
H13A C13 H13B 108.9
C9 C14 H14 117.9
C15 C14 C9 124.21(18)
C15 C14 H14 117.9
C14 C15 H15 118.2
C14 C15 C16 123.62(19)
C16 C15 H15 118.2
C11 C16 H16A 108.6
C11 C16 H16B 108.6
C15 C16 C11 114.51(17)
C15 C16 H16A 108.6
C15 C16 H16B 108.6
H16A C16 H16B 107.6
N3 C18 C8 176.7(2)
N2 C17 C8 176.89(18)
O1 C19 N4 124.18(18)
O1 C19 C10 119.14(16)
N4 C19 C10 116.65(15)
N4 C20 H20A 109.1
N4 C20 H20B 109.1
N4 C20 C21 112.49(17)
H20A C20 H20B 107.8
C21 C20 H20A 109.1
C21 C20 H20B 109.1
C20 C21 H21A 109.5
C20 C21 H21B 109.5
C20 C21 H21C 109.5
H21A C21 H21B 109.5
H21A C21 H21C 109.5
H21B C21 H21C 109.5

loop_
_geom_bond_atom_site_label_1
_geom_bond_atom_site_label_2
_geom_bond_distance
O1 C19 1.241(2)
N1 C7 1.450(2)
N1 C10 1.490(2)
N1 C13 1.482(2)
N3 C18 1.151(3)
N2 C17 1.145(2)
N4 H4 0.8800
N4 C19 1.333(2)
N4 C20 1.457(3)
C1 C2 1.390(3)
C1 C6 1.387(3)
C1 C7 1.520(2)
C2 H2 0.9500
C2 C3 1.393(2)
C3 H3 0.9500
C3 C4 1.384(3)
C4 H4A 0.9500
C4 C5 1.385(3)
C5 H5 0.9500
C5 C6 1.394(2)
C6 H6 0.9500
C7 H7 1.0000
C7 C8 1.563(2)
C8 C9 1.579(2)
C8 C18 1.472(3)
C8 C17 1.480(3)
C9 H9 1.0000
C9 C10 1.554(2)
C9 C14 1.498(3)
C10 C11 1.542(3)
C10 C19 1.538(3)
C11 H11 1.0000
C11 C12 1.541(3)
C11 C16 1.527(3)
C12 H12A 0.9900
C12 H12B 0.9900
C12 C13 1.536(3)
C13 H13A 0.9900
C13 H13B 0.9900
C14 H14 0.9500
C14 C15 1.324(3)
C15 H15 0.9500
C15 C16 1.496(3)
C16 H16A 0.9900
C16 H16B 0.9900
C20 H20A 0.9900
C20 H20B 0.9900
C20 C21 1.510(3)
C21 H21A 0.9800
C21 H21B 0.9800
C21 H21C 0.9800

loop_
_geom_torsion_atom_site_label_1
_geom_torsion_atom_site_label_2
_geom_torsion_atom_site_label_3
_geom_torsion_atom_site_label_4
_geom_torsion
N1 C7 C8 C9 43.58(17)
N1 C7 C8 C18 164.95(14)
N1 C7 C8 C17 -73.80(17)
N1 C10 C11 C12 -34.28(19)
N1 C10 C11 C16 84.50(18)
N1 C10 C19 O1 -173.75(16)
N1 C10 C19 N4 8.0(2)
C1 C2 C3 C4 0.3(3)
C1 C7 C8 C9 167.67(15)
C1 C7 C8 C18 -71.0(2)
C1 C7 C8 C17 50.3(2)
C2 C1 C6 C5 -0.3(3)
C2 C1 C7 N1 36.7(2)
C2 C1 C7 C8 -80.5(2)
C2 C3 C4 C5 -0.5(3)
C3 C4 C5 C6 0.4(3)
C4 C5 C6 C1 0.0(3)
C6 C1 C2 C3 0.1(3)
C6 C1 C7 N1 -143.46(17)
C6 C1 C7 C8 99.3(2)
C7 N1 C10 C9 12.11(19)
C7 N1 C10 C11 -112.90(16)
C7 N1 C10 C19 130.00(15)
C7 N1 C13 C12 135.77(16)
C7 C1 C2 C3 179.98(17)
C7 C1 C6 C5 179.87(17)
C7 C8 C9 C10 -35.91(17)
C7 C8 C9 C14 87.28(17)
C8 C9 C10 N1 15.87(18)
C8 C9 C10 C11 133.02(16)
C8 C9 C10 C19 -103.69(15)
C8 C9 C14 C15 -110.6(2)
C9 C10 C11 C12 -152.12(16)
C9 C10 C11 C16 -33.3(2)
C9 C10 C19 O1 -57.2(2)
C9 C10 C19 N4 124.57(17)
C9 C14 C15 C16 0.6(3)
C10 N1 C7 C1 -160.28(15)
C10 N1 C7 C8 -35.00(18)
C10 N1 C13 C12 11.8(2)
C10 C9 C14 C15 4.4(3)
C10 C11 C12 C13 41.2(2)
C10 C11 C16 C15 37.3(2)
C11 C10 C19 O1 71.3(2)
C11 C10 C19 N4 -107.00(18)
C11 C12 C13 N1 -33.3(2)
C12 C11 C16 C15 150.51(17)
C13 N1 C7 C1 75.92(19)
C13 N1 C7 C8 -158.80(14)
C13 N1 C10 C9 139.44(16)
C13 N1 C10 C11 14.44(19)
C13 N1 C10 C19 -102.67(17)
C14 C9 C10 N1 -104.43(16)
C14 C9 C10 C11 12.7(2)
C14 C9 C10 C19 136.01(15)
C14 C15 C16 C11 -22.2(3)
C16 C11 C12 C13 -80.3(2)
C18 C8 C9 C10 -154.70(16)
C18 C8 C9 C14 -31.5(2)
C17 C8 C9 C10 83.16(17)
C17 C8 C9 C14 -153.65(15)
C19 N4 C20 C21 101.7(2)
C19 C10 C11 C12 84.56(17)
C19 C10 C11 C16 -156.65(15)
C20 N4 C19 O1 3.3(3)
C20 N4 C19 C10 -178.55(16)
